data_4326453
loop_
_publ_author_name
'Sucheta Joy'
'Tobias Kr\"amer'
'Nanda D. Paul'
'Priyabrata Banerjee'
'John E. McGrady'
'Sreebrata Goswami'

_publ_section_title
;
 Isolation and Assessment of the Molecular and Electronic Structures of
 Azo-Anion-Radical Complexes of Chromium and Molybdenum. Experimental and
 Theoretical Characterization of Complete Electron-Transfer Series
;
_journal_name_full 'Inorganic Chemistry'
_journal_page_first 9993
_journal_page_last 10004
_journal_paper_doi 10.1021/ic200708c
_journal_volume 50
_journal_year 2011
_chemical_formula_moiety 'C33 H24 Cl3 Mo N9, 2(C H2 Cl2)'
_chemical_formula_sum 'C35 H28 Cl7 Mo N9'
_chemical_formula_weight 918.75
_chemical_name_systematic
;
 ?
;
_space_group_IT_number 14
_symmetry_cell_setting monoclinic
_symmetry_space_group_name_Hall '-P 2ybc'
_symmetry_space_group_name_H-M 'P 1 21/c 1'
_atom_sites_solution_hydrogens geom
_atom_sites_solution_primary direct
_atom_sites_solution_secondary difmap
_audit_creation_method SHELXL-97
_cell_angle_alpha 90.00
_cell_angle_beta 100.0880(10)
_cell_angle_gamma 90.00
_cell_formula_units_Z 4
_cell_length_a 9.8375(3)
_cell_length_b 32.0144(8)
_cell_length_c 12.0829(3)
_cell_measurement_reflns_used 6600
_cell_measurement_temperature 293
_cell_measurement_theta_max 25.0
_cell_measurement_theta_min 1.3
_cell_volume 3746.58(17)
_computing_cell_refinement 'Bruker SMART'
_computing_data_collection 'Bruker SMART'
_computing_data_reduction 'Bruker SAINT'
_computing_molecular_graphics 'Bruker SHELXTL'
_computing_publication_material 'Bruker SHELXTL'
_computing_structure_refinement 'SHELXL-97 (Sheldrick, 1997)'
_computing_structure_solution 'SHELXL-97 (Sheldrick, 1990)'
_diffrn_ambient_temperature 293(2)
_diffrn_measured_fraction_theta_full 1.000
_diffrn_measured_fraction_theta_max 1.000
_diffrn_measurement_device_type 'CCD area detector'
_diffrn_measurement_method 'phi SCANS'
_diffrn_radiation_monochromator graphite
_diffrn_radiation_source 'fine-focus sealed tube'
_diffrn_radiation_type MoK\a
_diffrn_radiation_wavelength 0.71073
_diffrn_reflns_av_R_equivalents 0.0321
_diffrn_reflns_av_sigmaI/netI 0.0191
_diffrn_reflns_limit_h_max 11
_diffrn_reflns_limit_h_min -11
_diffrn_reflns_limit_k_max 38
_diffrn_reflns_limit_k_min -38
_diffrn_reflns_limit_l_max 14
_diffrn_reflns_limit_l_min -14
_diffrn_reflns_number 44121
_diffrn_reflns_theta_full 25.00
_diffrn_reflns_theta_max 25.00
_diffrn_reflns_theta_min 1.27
_exptl_absorpt_coefficient_mu 0.891
_exptl_absorpt_correction_T_max 0.8561
_exptl_absorpt_correction_T_min 0.7637
_exptl_absorpt_correction_type empirical
_exptl_crystal_colour Green
_exptl_crystal_density_diffrn 1.629
_exptl_crystal_description Plate
_exptl_crystal_F_000 1848
_exptl_crystal_size_max 0.32
_exptl_crystal_size_mid 0.20
_exptl_crystal_size_min 0.18
_refine_diff_density_max 0.455
_refine_diff_density_min -0.386
_refine_diff_density_rms 0.054
_refine_ls_extinction_method none
_refine_ls_goodness_of_fit_ref 1.040
_refine_ls_hydrogen_treatment constr
_refine_ls_matrix_type full
_refine_ls_number_parameters 469
_refine_ls_number_reflns 6600
_refine_ls_number_restraints 0
_refine_ls_restrained_S_all 1.040
_refine_ls_R_factor_all 0.0294
_refine_ls_R_factor_gt 0.0254
_refine_ls_shift/su_max 0.001
_refine_ls_shift/su_mean 0.000
_refine_ls_structure_factor_coef Fsqd
_refine_ls_weighting_details 'calc w=1/[\s^2^(Fo^2^)+(0.0266P)^2^+3.6004P] where P=(Fo^2^+2Fc^2^)/3'
_refine_ls_weighting_scheme calc
_refine_ls_wR_factor_gt 0.0601
_refine_ls_wR_factor_ref 0.0621
_reflns_number_gt 5970
_reflns_number_total 6600
_reflns_threshold_expression >2sigma(I)
_cod_data_source_file ic200708c_si_002_3.cif
_cod_data_source_block 2a.2CH2Cl2_Om
_cod_depositor_comments
;
The following automatic conversions were performed:

'_refine_ls_hydrogen_treatment' value 'constrn' was replaced with the
value 'constr' as specified in the replacement file
'src/cod-tools/trunk/data/replacement-values/replacement_values.lst'.

Automatic conversion script
Id: cif_fix_values 5376 2017-05-30 11:51:03Z andrius 
;
_cod_database_code 4326453

loop_
_symmetry_equiv_pos_as_xyz
'x, y, z'
'-x, y+1/2, -z+1/2'
'-x, -y, -z'
'x, -y-1/2, z-1/2'

loop_
_atom_site_label
_atom_site_type_symbol
_atom_site_fract_x
_atom_site_fract_y
_atom_site_fract_z
_atom_site_U_iso_or_equiv
_atom_site_adp_type
_atom_site_occupancy
_atom_site_symmetry_multiplicity
_atom_site_calc_flag
_atom_site_refinement_flags
Mo1 Mo 0.782194(17) 0.129841(5) 0.846814(14) 0.01506(6) Uani 1 1 d .
Cl3 Cl 0.68270(6) 0.242295(16) 0.68301(4) 0.02469(12) Uani 1 1 d .
Cl2 Cl 1.19752(6) 0.110133(19) 0.96902(5) 0.03085(13) Uani 1 1 d .
Cl1 Cl 0.58512(6) 0.026801(17) 0.74446(5) 0.02852(13) Uani 1 1 d .
Cl6 Cl 0.47494(9) 0.17792(3) 0.27430(7) 0.0659(2) Uani 1 1 d .
Cl7 Cl 0.27651(7) 0.18837(2) 0.42499(6) 0.04278(16) Uani 1 1 d .
Cl5 Cl 0.26734(8) 0.08066(3) 0.25896(7) 0.0584(2) Uani 1 1 d .
Cl4 Cl -0.00971(9) 0.06085(3) 0.29496(7) 0.0615(2) Uani 1 1 d .
N1 N 0.59700(17) 0.16453(5) 0.85592(14) 0.0178(4) Uani 1 1 d .
N2 N 0.53163(17) 0.14061(5) 0.67123(15) 0.0197(4) Uani 1 1 d .
N6 N 0.91513(17) 0.08188(5) 0.84656(14) 0.0184(4) Uani 1 1 d .
N9 N 0.88744(17) 0.17479(5) 0.78014(14) 0.0170(4) Uani 1 1 d .
N4 N 0.72650(18) 0.08298(5) 0.95952(14) 0.0197(4) Uani 1 1 d .
N5 N 0.90921(18) 0.04603(5) 0.90523(16) 0.0227(4) Uani 1 1 d .
N7 N 0.90376(17) 0.16347(5) 0.98462(14) 0.0188(4) Uani 1 1 d .
N8 N 0.98097(18) 0.20064(5) 0.84124(14) 0.0199(4) Uani 1 1 d .
C1 C 0.5051(2) 0.16445(6) 0.75694(17) 0.0184(4) Uani 1 1 d .
C25 C 1.0862(3) 0.20853(8) 1.1426(2) 0.0339(6) Uani 1 1 d .
H25 H 1.1460 0.2237 1.1960 0.041 Uiso 1 1 calc R
C27 C 0.9138(2) 0.15617(8) 1.09666(18) 0.0282(5) Uani 1 1 d .
H27 H 0.8572 0.1359 1.1200 0.034 Uiso 1 1 calc R
C4 C 0.4391(2) 0.20558(7) 0.9403(2) 0.0266(5) Uani 1 1 d .
H4 H 0.4180 0.2189 1.0035 0.032 Uiso 1 1 calc R
C2 C 0.3784(2) 0.18639(7) 0.74673(19) 0.0236(5) Uani 1 1 d .
H2 H 0.3187 0.1873 0.6780 0.028 Uiso 1 1 calc R
C22 C 1.0057(2) 0.06152(7) 0.67616(19) 0.0265(5) Uani 1 1 d .
H22 H 0.9192 0.0511 0.6453 0.032 Uiso 1 1 calc R
N3 N 0.64896(17) 0.11794(5) 0.70345(14) 0.0174(4) Uani 1 1 d .
C5 C 0.5614(2) 0.18527(7) 0.94507(18) 0.0217(5) Uani 1 1 d .
H5 H 0.6238 0.1856 1.0125 0.026 Uiso 1 1 calc R
C13 C 0.7842(2) 0.01382(7) 1.0345(2) 0.0279(5) Uani 1 1 d .
H13 H 0.8398 -0.0098 1.0380 0.033 Uiso 1 1 calc R
C6 C 0.6627(2) 0.08897(7) 0.61529(17) 0.0190(4) Uani 1 1 d .
C7 C 0.6955(2) 0.10360(7) 0.51529(18) 0.0243(5) Uani 1 1 d .
H7 H 0.7077 0.1321 0.5059 0.029 Uiso 1 1 calc R
C29 C 0.7873(2) 0.21387(6) 0.60821(18) 0.0202(4) Uani 1 1 d .
C30 C 0.7786(2) 0.22156(7) 0.49433(18) 0.0251(5) Uani 1 1 d .
H30 H 0.7158 0.2410 0.4584 0.030 Uiso 1 1 calc R
C15 C 0.5979(3) 0.05159(8) 1.0893(2) 0.0333(6) Uani 1 1 d .
H15 H 0.5266 0.0534 1.1305 0.040 Uiso 1 1 calc R
C14 C 0.6804(3) 0.01587(8) 1.0956(2) 0.0332(6) Uani 1 1 d .
H14 H 0.6646 -0.0064 1.1412 0.040 Uiso 1 1 calc R
C32 C 0.9586(2) 0.17173(7) 0.48831(19) 0.0272(5) Uani 1 1 d .
H32 H 1.0161 0.1575 0.4478 0.033 Uiso 1 1 calc R
C10 C 0.6588(2) 0.01872(7) 0.5410(2) 0.0297(5) Uani 1 1 d .
H10 H 0.6470 -0.0098 0.5502 0.036 Uiso 1 1 calc R
C31 C 0.8637(2) 0.20013(7) 0.43436(19) 0.0283(5) Uani 1 1 d .
H31 H 0.8571 0.2048 0.3576 0.034 Uiso 1 1 calc R
C16 C 0.6234(2) 0.08387(7) 1.02193(19) 0.0264(5) Uani 1 1 d .
H16 H 0.5680 0.1075 1.0184 0.032 Uiso 1 1 calc R
C24 C 1.0790(2) 0.21659(7) 1.03143(19) 0.0270(5) Uani 1 1 d .
H24 H 1.1340 0.2373 1.0080 0.032 Uiso 1 1 calc R
C28 C 0.8794(2) 0.18447(6) 0.66285(17) 0.0183(4) Uani 1 1 d .
C20 C 1.2423(2) 0.07443(8) 0.6623(2) 0.0316(6) Uani 1 1 d .
H20 H 1.3129 0.0739 0.6202 0.038 Uiso 1 1 calc R
C17 C 1.0289(2) 0.07891(6) 0.78511(18) 0.0209(5) Uani 1 1 d .
C33 C 0.9686(2) 0.16437(7) 0.60228(18) 0.0233(5) Uani 1 1 d .
H33 H 1.0350 0.1460 0.6386 0.028 Uiso 1 1 calc R
C23 C 0.9876(2) 0.19336(6) 0.95196(17) 0.0200(4) Uani 1 1 d .
C12 C 0.8064(2) 0.04781(7) 0.96583(18) 0.0207(4) Uani 1 1 d .
C19 C 1.2675(2) 0.08939(7) 0.7705(2) 0.0283(5) Uani 1 1 d .
H19 H 1.3560 0.0979 0.8027 0.034 Uiso 1 1 calc R
C9 C 0.6942(2) 0.03386(8) 0.4429(2) 0.0331(6) Uani 1 1 d .
H9 H 0.7072 0.0155 0.3861 0.040 Uiso 1 1 calc R
C3 C 0.3447(2) 0.20603(7) 0.8378(2) 0.0275(5) Uani 1 1 d .
H3 H 0.2603 0.2196 0.8327 0.033 Uiso 1 1 calc R
C11 C 0.6410(2) 0.04623(7) 0.62588(19) 0.0227(5) Uani 1 1 d .
C21 C 1.1122(3) 0.06010(8) 0.6158(2) 0.0316(5) Uani 1 1 d .
H21 H 1.0965 0.0494 0.5431 0.038 Uiso 1 1 calc R
C18 C 1.1609(2) 0.09187(7) 0.83169(19) 0.0232(5) Uani 1 1 d .
C8 C 0.7103(2) 0.07633(8) 0.4292(2) 0.0300(5) Uani 1 1 d .
H8 H 0.7312 0.0866 0.3621 0.036 Uiso 1 1 calc R
C35 C 0.4423(3) 0.17357(12) 0.4110(3) 0.0575(9) Uani 1 1 d .
H35A H 0.4571 0.1448 0.4355 0.069 Uiso 1 1 calc R
H35B H 0.5081 0.1908 0.4603 0.069 Uiso 1 1 calc R
C26 C 1.0028(3) 0.17724(8) 1.17609(19) 0.0345(6) Uani 1 1 d .
H26 H 1.0083 0.1709 1.2519 0.041 Uiso 1 1 calc R
C34 C 0.1148(3) 0.05344(9) 0.2091(2) 0.0456(7) Uani 1 1 d .
H34A H 0.1353 0.0239 0.2056 0.055 Uiso 1 1 calc R
H34B H 0.0777 0.0628 0.1335 0.055 Uiso 1 1 calc R

loop_
_atom_site_aniso_label
_atom_site_aniso_U_11
_atom_site_aniso_U_22
_atom_site_aniso_U_33
_atom_site_aniso_U_23
_atom_site_aniso_U_13
_atom_site_aniso_U_12
Mo1 0.01455(9) 0.01583(10) 0.01523(9) 0.00132(7) 0.00377(7) 0.00090(7)
Cl3 0.0291(3) 0.0224(3) 0.0237(3) 0.0020(2) 0.0077(2) 0.0057(2)
Cl2 0.0253(3) 0.0347(3) 0.0317(3) -0.0035(2) 0.0025(2) 0.0000(2)
Cl1 0.0293(3) 0.0235(3) 0.0328(3) 0.0016(2) 0.0054(2) -0.0061(2)
Cl6 0.0593(5) 0.0878(6) 0.0559(5) 0.0047(4) 0.0248(4) -0.0121(5)
Cl7 0.0335(3) 0.0513(4) 0.0422(4) 0.0031(3) 0.0028(3) 0.0010(3)
Cl5 0.0524(5) 0.0506(5) 0.0707(5) -0.0060(4) 0.0071(4) -0.0062(4)
Cl4 0.0609(5) 0.0814(6) 0.0478(4) -0.0004(4) 0.0249(4) 0.0015(4)
N1 0.0182(9) 0.0162(9) 0.0197(9) 0.0000(7) 0.0053(7) -0.0008(7)
N2 0.0163(9) 0.0192(9) 0.0233(9) 0.0004(7) 0.0026(7) 0.0023(7)
N6 0.0158(9) 0.0199(9) 0.0198(9) 0.0021(7) 0.0036(7) 0.0003(7)
N9 0.0159(9) 0.0187(9) 0.0166(9) 0.0009(7) 0.0031(7) 0.0024(7)
N4 0.0189(9) 0.0195(9) 0.0212(9) 0.0033(7) 0.0047(7) 0.0012(7)
N5 0.0213(9) 0.0188(9) 0.0292(10) 0.0061(8) 0.0075(8) 0.0026(7)
N7 0.0186(9) 0.0214(9) 0.0167(9) 0.0004(7) 0.0038(7) 0.0033(7)
N8 0.0209(9) 0.0180(9) 0.0198(9) 0.0000(7) 0.0006(7) -0.0034(7)
C1 0.0171(10) 0.0167(10) 0.0217(11) 0.0023(8) 0.0046(8) -0.0012(8)
C25 0.0344(14) 0.0400(15) 0.0241(12) -0.0102(11) -0.0034(10) -0.0027(11)
C27 0.0288(12) 0.0381(14) 0.0192(11) 0.0017(10) 0.0085(9) -0.0003(10)
C4 0.0279(12) 0.0254(12) 0.0286(12) -0.0041(9) 0.0102(10) 0.0048(9)
C2 0.0199(11) 0.0224(11) 0.0274(12) 0.0015(9) 0.0014(9) 0.0040(9)
C22 0.0180(11) 0.0316(13) 0.0305(13) 0.0073(10) 0.0060(9) 0.0073(9)
N3 0.0151(8) 0.0155(9) 0.0219(9) -0.0002(7) 0.0041(7) -0.0008(7)
C5 0.0248(11) 0.0209(11) 0.0201(11) -0.0021(9) 0.0059(9) 0.0004(9)
C13 0.0289(12) 0.0215(12) 0.0350(13) 0.0084(10) 0.0102(10) 0.0040(9)
C6 0.0117(10) 0.0235(11) 0.0213(11) -0.0039(9) 0.0012(8) 0.0009(8)
C7 0.0200(11) 0.0268(12) 0.0262(12) -0.0026(9) 0.0044(9) -0.0012(9)
C29 0.0202(11) 0.0189(11) 0.0223(11) -0.0020(9) 0.0056(9) -0.0018(8)
C30 0.0295(12) 0.0227(12) 0.0225(11) 0.0052(9) 0.0025(9) 0.0003(9)
C15 0.0343(14) 0.0340(14) 0.0370(14) 0.0079(11) 0.0215(11) 0.0023(11)
C14 0.0374(14) 0.0275(13) 0.0377(14) 0.0137(11) 0.0152(11) 0.0007(10)
C32 0.0302(13) 0.0288(12) 0.0253(12) -0.0001(10) 0.0130(10) 0.0008(10)
C10 0.0234(12) 0.0246(12) 0.0401(14) -0.0099(10) 0.0029(10) 0.0002(9)
C31 0.0368(13) 0.0310(13) 0.0182(11) 0.0053(9) 0.0077(10) -0.0011(10)
C16 0.0269(12) 0.0238(12) 0.0317(13) 0.0035(10) 0.0141(10) 0.0047(9)
C24 0.0271(12) 0.0260(12) 0.0266(12) -0.0043(10) 0.0010(10) -0.0029(10)
C28 0.0192(11) 0.0175(10) 0.0180(10) 0.0020(8) 0.0026(8) -0.0042(8)
C20 0.0272(13) 0.0311(13) 0.0408(15) 0.0060(11) 0.0182(11) 0.0072(10)
C17 0.0204(11) 0.0176(11) 0.0261(11) 0.0066(9) 0.0077(9) 0.0054(8)
C33 0.0263(12) 0.0213(11) 0.0225(11) 0.0034(9) 0.0049(9) 0.0007(9)
C23 0.0203(11) 0.0176(11) 0.0217(11) -0.0018(8) 0.0024(9) 0.0036(8)
C12 0.0189(11) 0.0200(11) 0.0227(11) 0.0024(9) 0.0026(9) 0.0006(8)
C19 0.0210(12) 0.0235(12) 0.0427(14) 0.0062(10) 0.0117(10) 0.0021(9)
C9 0.0295(13) 0.0358(14) 0.0344(14) -0.0175(11) 0.0065(11) 0.0020(11)
C3 0.0224(12) 0.0246(12) 0.0365(13) 0.0008(10) 0.0075(10) 0.0069(9)
C11 0.0164(10) 0.0252(12) 0.0257(12) -0.0024(9) 0.0015(9) -0.0013(9)
C21 0.0346(14) 0.0333(14) 0.0283(13) 0.0004(10) 0.0097(11) 0.0097(11)
C18 0.0248(12) 0.0167(11) 0.0289(12) 0.0050(9) 0.0072(9) 0.0017(9)
C8 0.0281(13) 0.0385(14) 0.0240(12) -0.0073(10) 0.0069(10) -0.0004(10)
C35 0.0376(16) 0.089(3) 0.0450(18) 0.0129(17) 0.0058(14) 0.0056(16)
C26 0.0382(14) 0.0504(16) 0.0143(11) -0.0035(10) 0.0029(10) -0.0004(12)
C34 0.0503(17) 0.0460(17) 0.0434(16) -0.0067(13) 0.0163(14) -0.0041(13)

loop_
_atom_type_symbol
_atom_type_description
_atom_type_scat_dispersion_real
_atom_type_scat_dispersion_imag
_atom_type_scat_source
C C 0.0033 0.0016 'International Tables Vol C Tables 4.2.6.8 and 6.1.1.4'
H H 0.0000 0.0000 'International Tables Vol C Tables 4.2.6.8 and 6.1.1.4'
N N 0.0061 0.0033 'International Tables Vol C Tables 4.2.6.8 and 6.1.1.4'
Cl Cl 0.1484 0.1585 'International Tables Vol C Tables 4.2.6.8 and 6.1.1.4'
Mo Mo -1.6832 0.6857 'International Tables Vol C Tables 4.2.6.8 and 6.1.1.4'

loop_
_geom_angle_atom_site_label_1
_geom_angle_atom_site_label_2
_geom_angle_atom_site_label_3
_geom_angle
N3 Mo1 N6 100.31(7)
N3 Mo1 N9 95.35(7)
N6 Mo1 N9 99.43(7)
N3 Mo1 N1 73.31(7)
N6 Mo1 N1 161.33(7)
N9 Mo1 N1 98.64(6)
N3 Mo1 N7 160.92(7)
N6 Mo1 N7 96.26(7)
N9 Mo1 N7 72.49(7)
N1 Mo1 N7 93.60(6)
N3 Mo1 N4 102.23(7)
N6 Mo1 N4 73.05(7)
N9 Mo1 N4 161.81(7)
N1 Mo1 N4 90.90(6)
N7 Mo1 N4 91.58(7)
C5 N1 C1 118.06(18)
C5 N1 Mo1 128.97(14)
C1 N1 Mo1 112.97(13)
C1 N2 N3 110.53(16)
N5 N6 C17 108.65(16)
N5 N6 Mo1 123.81(13)
C17 N6 Mo1 127.53(13)
N8 N9 C28 108.65(16)
N8 N9 Mo1 124.31(13)
C28 N9 Mo1 127.03(13)
C16 N4 C12 117.47(18)
C16 N4 Mo1 128.93(14)
C12 N4 Mo1 113.59(13)
C12 N5 N6 110.66(17)
C27 N7 C23 117.76(18)
C27 N7 Mo1 127.98(15)
C23 N7 Mo1 114.04(13)
C23 N8 N9 110.20(17)
N2 C1 N1 119.06(18)
N2 C1 C2 119.95(19)
N1 C1 C2 120.80(19)
C24 C25 C26 119.4(2)
C26 C27 N7 122.9(2)
C5 C4 C3 118.9(2)
C3 C2 C1 119.7(2)
C21 C22 C17 119.6(2)
N2 N3 C6 108.50(16)
N2 N3 Mo1 122.39(13)
C6 N3 Mo1 128.87(13)
C4 C5 N1 123.2(2)
C14 C13 C12 119.4(2)
C7 C6 C11 118.3(2)
C7 C6 N3 119.65(19)
C11 C6 N3 122.01(19)
C8 C7 C6 120.9(2)
C30 C29 C28 120.9(2)
C30 C29 Cl3 118.89(17)
C28 C29 Cl3 120.18(16)
C31 C30 C29 119.6(2)
C16 C15 C14 119.1(2)
C13 C14 C15 119.6(2)
C31 C32 C33 120.4(2)
C9 C10 C11 119.7(2)
C32 C31 C30 120.0(2)
C15 C16 N4 123.0(2)
C25 C24 C23 119.4(2)
C29 C28 C33 118.74(19)
C29 C28 N9 122.16(19)
C33 C28 N9 119.09(18)
C19 C20 C21 120.2(2)
C18 C17 C22 118.9(2)
C18 C17 N6 121.65(19)
C22 C17 N6 119.40(19)
C32 C33 C28 120.1(2)
N8 C23 N7 118.74(18)
N8 C23 C24 120.0(2)
N7 C23 C24 121.3(2)
N5 C12 N4 118.85(19)
N5 C12 C13 119.67(19)
N4 C12 C13 121.48(19)
C20 C19 C18 120.0(2)
C10 C9 C8 120.0(2)
C2 C3 C4 119.3(2)
C10 C11 C6 121.0(2)
C10 C11 Cl1 118.80(18)
C6 C11 Cl1 120.17(17)
C22 C21 C20 120.6(2)
C17 C18 C19 120.6(2)
C17 C18 Cl2 120.78(17)
C19 C18 Cl2 118.62(18)
C9 C8 C7 120.0(2)
Cl7 C35 Cl6 113.75(17)
C27 C26 C25 119.3(2)
Cl5 C34 Cl4 111.99(16)

loop_
_geom_bond_atom_site_label_1
_geom_bond_atom_site_label_2
_geom_bond_distance
Mo1 N3 2.0170(17)
Mo1 N6 2.0172(17)
Mo1 N9 2.0210(17)
Mo1 N1 2.1528(17)
Mo1 N7 2.1597(17)
Mo1 N4 2.1602(17)
Cl3 C29 1.741(2)
Cl2 C18 1.736(2)
Cl1 C11 1.737(2)
Cl6 C35 1.743(3)
Cl7 C35 1.735(3)
Cl5 C34 1.749(3)
Cl4 C34 1.755(3)
N1 C5 1.362(3)
N1 C1 1.367(3)
N2 C1 1.348(3)
N2 N3 1.361(2)
N6 N5 1.356(2)
N6 C17 1.450(3)
N9 N8 1.356(2)
N9 C28 1.439(3)
N4 C16 1.366(3)
N4 C12 1.368(3)
N5 C12 1.350(3)
N7 C27 1.360(3)
N7 C23 1.366(3)
N8 C23 1.348(3)
C1 C2 1.417(3)
C25 C24 1.357(3)
C25 C26 1.399(4)
C27 C26 1.360(3)
C4 C5 1.360(3)
C4 C3 1.412(3)
C2 C3 1.358(3)
C22 C21 1.378(3)
C22 C17 1.411(3)
N3 C6 1.436(3)
C13 C14 1.363(3)
C13 C12 1.408(3)
C6 C7 1.386(3)
C6 C11 1.394(3)
C7 C8 1.385(3)
C29 C30 1.386(3)
C29 C28 1.390(3)
C30 C31 1.382(3)
C15 C16 1.366(3)
C15 C14 1.397(3)
C32 C31 1.382(3)
C32 C33 1.383(3)
C10 C9 1.381(4)
C10 C11 1.386(3)
C24 C23 1.407(3)
C28 C33 1.395(3)
C20 C19 1.373(3)
C20 C21 1.382(4)
C17 C18 1.386(3)
C19 C18 1.387(3)
C9 C8 1.382(4)
